data_7049836
loop_
_publ_author_name
'Furfari, Samantha K.'
'Leech, Matthew C.'
'Trathen, Nicola'
'Levis, Madeleine C.'
'Crossley, Ian R.'

_publ_section_title
;
 Cyaphide-alkynyl complexes: metal-ligand conjugation and the influence of
 remote substituents.
;
_journal_issue 23
_journal_name_full 'Dalton transactions (Cambridge, England : 2003)'
_journal_page_first 8131
_journal_page_last 8143
_journal_paper_doi 10.1039/c9dt01071h
_journal_volume 48
_journal_year 2019
_chemical_formula_moiety '2(C63 H55 O2 P5 Ru), 2(C6 H6)'
_chemical_formula_sum 'C138 H122 O4 P10 Ru2'
_chemical_formula_weight 2356.37
_space_group_crystal_system triclinic
_space_group_IT_number 2
_space_group_name_Hall '-P 1'
_space_group_name_H-M_alt 'P -1'
_symmetry_Int_Tables_number 2
_symmetry_space_group_name_Hall '-P 1'
_symmetry_space_group_name_H-M 'P -1'
_audit_creation_date 2019-03-07
_audit_creation_method
;
Olex2 1.2
(compiled May 18 2018 14:05:52 for OlexSys, GUI svn.r5506)
;
_audit_update_record
;
2019-03-10 deposited with the CCDC.    2019-04-24 downloaded from the CCDC.
;
_cell_angle_alpha 110.850(4)
_cell_angle_beta 90.296(4)
_cell_angle_gamma 93.812(4)
_cell_formula_units_Z 2
_cell_length_a 9.2841(4)
_cell_length_b 24.8606(11)
_cell_length_c 26.8008(12)
_cell_measurement_reflns_used 7462
_cell_measurement_temperature 100
_cell_measurement_theta_max 67.8910
_cell_measurement_theta_min 1.9030
_cell_volume 5765.2(5)
_computing_cell_refinement 'CrysAlisPro 1.171.39.29c (Rigaku OD, 2017)'
_computing_data_collection 'CrysAlisPro 1.171.39.29c (Rigaku OD, 2017)'
_computing_data_reduction 'CrysAlisPro 1.171.39.29c (Rigaku OD, 2017)'
_computing_molecular_graphics 'Olex2 (Dolomanov et al., 2009)'
_computing_publication_material 'Olex2 (Dolomanov et al., 2009)'
_computing_structure_refinement 'olex2.refine (Bourhis et al., 2015)'
_diffrn_ambient_temperature 100
_diffrn_detector 'CCD plate'
_diffrn_measured_fraction_theta_full 0.9639
_diffrn_measured_fraction_theta_max 0.9639
_diffrn_measurement_details
;
List of Runs (angles in degrees, time in seconds):

  # Type    Start    End  Width  t~exp~   \w     \q     \k     \f   Frames
#--------------------------------------------------------------------------
  1  \w    -88.00   8.00   1.00   10.00    --    0.00  52.00  30.00   96
  2  \w     28.00  78.00   1.00   10.00    --    0.00  52.00-120.00   50
  3  \w     25.00  89.00   1.00   10.00    --    0.00  52.00  30.00   64
  4  \w   -125.00 -78.00   1.00   47.50    --  -89.00  52.00 -60.00   47
  5  \w    -58.00 -19.00   1.00   47.50    --  -89.00  52.00-120.00   39
  6  \w    -56.00  -5.00   1.00   47.50    --  -89.00  52.00 -60.00   51
  7  \w   -177.00-148.00   1.00   47.50    --  -89.00  52.00 -60.00   29
  8  \w    -79.00 -29.00   1.00   47.50    --  -89.00   0.00-120.00   50
  9  \w   -170.00-133.00   1.00   47.50    --  -89.00  52.00-120.00   37
 10  \w   -126.00 -98.00   1.00   47.50    --  -89.00  52.00-120.00   28
 11  \w    -25.00   0.00   1.00   47.50    --  -89.00  52.00 150.00   25
 12  \w   -177.00 -26.00   1.00   47.50    --  -89.00  52.00  30.00  151
 13  \w   -177.00  -1.00   1.00   47.50    --  -89.00  52.00-180.00  176
 14  \w   -155.00-147.00   1.00   47.50    --  -89.00  52.00  60.00    8
 15  \w    -32.00 -18.00   1.00   47.50    --  -89.00  52.00  90.00   14
 16  \w   -165.00-140.00   1.00   47.50    --  -89.00  52.00  90.00   25
 17  \w   -131.00-100.00   1.00   47.50    --  -89.00  29.00  30.00   31
 18  \w   -165.00 -98.00   1.00   47.50    --  -89.00  52.00 -30.00   67
 19  \w    -84.00 -51.00   1.00   47.50    --  -89.00  52.00 -30.00   33
 20  \w   -164.00 -41.00   1.00   47.50    --  -89.00  52.00 -90.00  123
 21  \w   -157.00-119.00   1.00   47.50    --  -89.00  52.00 150.00   38
 22  \w   -104.00 -77.00   1.00   47.50    --  -89.00  52.00 150.00   27
 23  \w   -162.00-137.00   1.00   47.50    --  -89.00   0.00-120.00   25
 24  \w   -159.00-132.00   1.00   47.50    --  -89.00  52.00-150.00   27
 25  \w   -107.00 -80.00   1.00   47.50    --  -89.00  52.00-150.00   27
 26  \w    -59.00 -33.00   1.00   47.50    --  -89.00  52.00-150.00   26
 27  \w   -154.00-127.00   1.00   47.50    --  -89.00  52.00   0.00   27
 28  \w    -60.00 -33.00   1.00   47.50    --  -89.00  52.00   0.00   27
 29  \w    -80.00 -36.00   1.00   47.50    --  -89.00  52.00 120.00   44
 30  \w    -84.00 -57.00   1.00   47.50    --  -89.00  52.00  60.00   27
;
_diffrn_measurement_device 'four-circle diffractometer'
_diffrn_measurement_device_type 'XtaLAB AFC11 (RCD3): quarter-chi single'
_diffrn_measurement_method '\w scans'
_diffrn_orient_matrix_type 'CrysAlisPro convention (1999,Acta A55,543-557)'
_diffrn_orient_matrix_UB_11 0.1593656000
_diffrn_orient_matrix_UB_12 -0.0128568000
_diffrn_orient_matrix_UB_13 0.0025464000
_diffrn_orient_matrix_UB_21 0.0118291000
_diffrn_orient_matrix_UB_22 0.0400965000
_diffrn_orient_matrix_UB_23 0.0590862000
_diffrn_orient_matrix_UB_31 -0.0463220000
_diffrn_orient_matrix_UB_32 -0.0514557000
_diffrn_orient_matrix_UB_33 0.0170130000
_diffrn_radiation_monochromator graphite
_diffrn_radiation_probe x-ray
_diffrn_radiation_type 'Cu K\a'
_diffrn_radiation_wavelength 1.54184
_diffrn_reflns_av_R_equivalents 0.1371
_diffrn_reflns_av_unetI/netI 0.1453
_diffrn_reflns_limit_h_max 11
_diffrn_reflns_limit_h_min -11
_diffrn_reflns_limit_k_max 26
_diffrn_reflns_limit_k_min -29
_diffrn_reflns_limit_l_max 31
_diffrn_reflns_limit_l_min -32
_diffrn_reflns_number 62009
_diffrn_reflns_theta_full 67.0795
_diffrn_reflns_theta_max 67.08
_diffrn_reflns_theta_min 3.03
_diffrn_source 'fine-focus sealed X-ray tube'
_diffrn_source_type 'Enhance (Cu) X-ray Source'
_exptl_absorpt_coefficient_mu 3.869
_exptl_absorpt_correction_T_max 1.00000
_exptl_absorpt_correction_T_min 0.60147
_exptl_absorpt_correction_type multi-scan
_exptl_absorpt_process_details
;
CrysAlisPro 1.171.39.29c (Rigaku Oxford Diffraction, 2017)
Empirical absorption correction using spherical harmonics,
 implemented in SCALE3 ABSPACK scaling algorithm.
;
_exptl_crystal_colour colourless
_exptl_crystal_colour_primary colourless
_exptl_crystal_density_diffrn 1.3573
_exptl_crystal_description plate
_exptl_crystal_F_000 2451.9457
_exptl_crystal_recrystallization_method 'Re-crystallisation from solvent: benzene'
_exptl_crystal_size_max 0.03
_exptl_crystal_size_mid 0.02
_exptl_crystal_size_min 0.01
_refine_diff_density_max 5.0245
_refine_diff_density_min -1.1272
_refine_diff_density_rms 0.2486
_refine_ls_d_res_high 0.8370
_refine_ls_d_res_low 14.6028
_refine_ls_goodness_of_fit_ref 1.0374
_refine_ls_hydrogen_treatment constr
_refine_ls_matrix_type full
_refine_ls_number_constraints 234
_refine_ls_number_parameters 1365
_refine_ls_number_reflns 19809
_refine_ls_number_restraints 6
_refine_ls_restrained_S_all 1.0372
_refine_ls_R_factor_all 0.1460
_refine_ls_R_factor_gt 0.1013
_refine_ls_shift/su_max 0.1254
_refine_ls_shift/su_mean 0.0135
_refine_ls_structure_factor_coef Fsqd
_refine_ls_weighting_details 'w=1/[\s^2^(Fo^2^)+(0.1725P)^2^] where P=(Fo^2^+2Fc^2^)/3'
_refine_ls_weighting_scheme calc
_refine_ls_wR_factor_gt 0.2511
_refine_ls_wR_factor_ref 0.3048
_reflns_Friedel_coverage 0.0
_reflns_limit_h_max 11
_reflns_limit_h_min -11
_reflns_limit_k_max 27
_reflns_limit_k_min -29
_reflns_limit_l_max 32
_reflns_limit_l_min 0
_reflns_number_gt 12314
_reflns_number_total 19809
_reflns_threshold_expression I>=2u(I)
_cod_data_source_file c9dt01071h3.cif
_cod_data_source_block skf5025
_cod_depositor_comments 'Adding full bibliography for 7049832--7049836.cif.'
_cod_database_code 7049836
_chemical_oxdiff_formula 'Ru1 C100 H100 P5 O2'
_reflns_odcompleteness_completeness 96.41
_reflns_odcompleteness_iscentric 1
_reflns_odcompleteness_theta 66.97
_olex2_refinement_description
;
1. Fixed Uiso
 At 1.2 times of:
  All C(H) groups, All C(H,H) groups
 At 1.5 times of:
  All C(H,H,H) groups
2. Uiso/Uaniso restraints and constraints
Uanis(C113) \\sim Ueq: with sigma of 0.01 and sigma for terminal atoms of 0.02
3. Rigid body (RIGU) restrains
 C130, C132, H132, C131, C127, H131, C128, H127, C129, H130, H128, H129
 with sigma for 1-2 distances of 0.004 and sigma for 1-3 distances of 0.004
 C135, C138, H138, C133, C137, C134, H133, C136, H137, H134, H136, H135
 with sigma for 1-2 distances of 0.004 and sigma for 1-3 distances of 0.004
 C127, C132, C131, C129, C130, C128
 with sigma for 1-2 distances of 0.001 and sigma for 1-3 distances of 0.001
4.a Secondary CH2 refined with riding coordinates:
 C114(H11d,H11e), C50(H50a,H50b), C87(H87a,H87b), C25(H25a,H25b), C88(H88a,
 H88b), C51(H51a,H51b), C24(H24a,H24b), C113(H11f,H11g)
4.b Aromatic/amide H refined with riding coordinates:
 C106(H106), C122(H122), C27(H27), C126(H126), C49(H49), C28(H28), C57(H57),
 C72(H72), C86(H86), C17(H17), C45(H45), C102(H102), C69(H69), C33(H33),
 C68(H68), C123(H123), C48(H48), C116(H116), C5(H5), C96(H96), C19(H19),
 C104(H104), C59(H59), C63(H63), C117(H117), C21(H21), C85(H85), C31(H31),
 C53(H53), C54(H54), C80(H80), C30(H30), C105(H105), C82(H82), C56(H56),
 C103(H103), C23(H23), C41(H41), C43(H43), C13(H13), C47(H47), C97(H97),
 C20(H20), C90(H90), C120(H120), C108(H108), C111(H111), C35(H35), C9(H9),
 C8(H8), C119(H119), C46(H46), C118(H118), C29(H29), C112(H112), C91(H91),
 C71(H71), C62(H62), C6(H6), C94(H94), C22(H22), C76(H76), C60(H60), C34(H34),
 C100(H100), C16(H16), C98(H98), C42(H42), C84(H84), C125(H125), C55(H55),
 C77(H77), C83(H83), C110(H110), C109(H109), C37(H37), C92(H92), C93(H93),
 C39(H39), C124(H124), C99(H99), C78(H78), C61(H61), C14(H14), C36(H36),
 C15(H15), C79(H79), C40(H40), C133(H133), C134(H134), C135(H135), C136(H136),
 C137(H137), C138(H138), C127(H127), C128(H128), C129(H129), C130(H130),
 C131(H131), C132(H132)
4.c Fitted hexagon refined as free rotating group:
 C133(C134,C135,C136,C137,C138), C127(C128,C129,C130,C131,C132)
4.d Idealised Me refined as rotating group:
 C11(H11a,H11b,H11c), C74(H74a,H74b,H74c)
;
_olex2_submission_special_instructions 'No special instructions were received'
_oxdiff_exptl_absorpt_empirical_details
;
Empirical correction (ABSPACK) includes:
- Absorption correction using spherical harmonics
- Frame scaling
;
_oxdiff_exptl_absorpt_empirical_full_max 4.515
_oxdiff_exptl_absorpt_empirical_full_min 0.437

loop_
_space_group_symop_id
_space_group_symop_operation_xyz
1 x,y,z
2 -x,-y,-z

loop_
_atom_site_label
_atom_site_type_symbol
_atom_site_fract_x
_atom_site_fract_y
_atom_site_fract_z
_atom_site_U_iso_or_equiv
_atom_site_adp_type
_atom_site_occupancy
_atom_site_refinement_flags_posn
_atom_site_refinement_flags_adp
Ru01 Ru 0.82752(6) 0.73505(3) -0.04775(3) 0.0336(2) Uani 1.000000 . .
Ru02 Ru 0.57526(6) 0.74063(3) 0.45466(3) 0.0338(2) Uani 1.000000 . .
P2 P 0.9729(2) 0.65939(10) -0.05227(9) 0.0352(5) Uani 1.000000 . .
P9 P 0.7190(2) 0.68466(10) 0.38436(9) 0.0359(5) Uani 1.000000 . .
P4 P 0.6594(2) 0.68035(10) -0.11774(8) 0.0344(5) Uani 1.000000 . .
P3 P 0.9823(2) 0.78761(10) 0.02560(9) 0.0354(5) Uani 1.000000 . .
P10 P 0.7664(2) 0.81159(10) 0.46317(9) 0.0369(5) Uani 1.000000 . .
P5 P 0.6621(2) 0.80676(10) -0.03752(9) 0.0383(5) Uani 1.000000 . .
P8 P 0.4413(2) 0.79488(10) 0.52717(9) 0.0365(5) Uani 1.000000 . .
P7 P 0.4087(2) 0.66530(10) 0.45432(9) 0.0361(5) Uani 1.000000 . .
P1 P 1.1156(3) 0.78321(12) -0.11579(11) 0.0490(6) Uani 1.000000 . .
P6 P 0.2936(3) 0.78043(12) 0.38404(11) 0.0486(6) Uani 1.000000 . .
O1 O 0.1706(7) 0.7139(4) 0.2196(3) 0.0595(19) Uani 1.000000 . .
O4 O 1.2332(8) 0.6464(4) 0.6914(3) 0.0587(19) Uani 1.000000 . .
O3 O 1.2400(8) 0.7420(4) 0.7294(3) 0.0582(18) Uani 1.000000 . .
O2 O 0.1642(9) 0.6173(4) 0.1808(3) 0.066(2) Uani 1.000000 . .
C2 C 0.6889(9) 0.7130(4) 0.0034(3) 0.0366(19) Uani 1.000000 . .
C101 C 0.8147(9) 0.8685(4) 0.5279(4) 0.0369(19) Uani 1.000000 . .
C114 C 0.8978(8) 0.7256(4) 0.3903(3) 0.0347(18) Uani 1.000000 . .
H11d H 0.9744(8) 0.6982(4) 0.3805(3) 0.042(2) Uiso 1.000000 R .
H11e H 0.8994(8) 0.7464(4) 0.3649(3) 0.042(2) Uiso 1.000000 R .
C32 C 1.0180(9) 0.6039(4) -0.1159(4) 0.040(2) Uani 1.000000 . .
C12 C 1.0611(9) 0.8596(4) 0.0326(4) 0.042(2) Uani 1.000000 . .
C106 C 0.7619(10) 0.9235(4) 0.5389(4) 0.042(2) Uani 1.000000 . .
H106 H 0.7087(10) 0.9314(4) 0.5123(4) 0.051(2) Uiso 1.000000 R .
C64 C 0.4230(10) 0.7619(4) 0.4105(4) 0.045(2) Uani 1.000000 . .
C65 C 0.7114(9) 0.7216(4) 0.5066(4) 0.041(2) Uani 1.000000 . .
C121 C 0.7678(9) 0.6146(4) 0.3837(4) 0.040(2) Uani 1.000000 . .
C122 C 0.6855(10) 0.5629(4) 0.3534(4) 0.047(2) Uani 1.000000 . .
H122 H 0.6026(10) 0.5648(4) 0.3333(4) 0.056(3) Uiso 1.000000 R .
C27 C 1.0277(10) 0.6104(4) 0.0258(4) 0.043(2) Uani 1.000000 . .
H27 H 1.1213(10) 0.6297(4) 0.0300(4) 0.051(3) Uiso 1.000000 R .
C26 C 0.9285(9) 0.6158(4) -0.0109(3) 0.0359(18) Uani 1.000000 . .
C126 C 0.8865(10) 0.6103(4) 0.4149(4) 0.046(2) Uani 1.000000 . .
H126 H 0.9418(10) 0.6442(4) 0.4366(4) 0.055(3) Uiso 1.000000 R .
C44 C 0.5869(9) 0.6096(4) -0.1180(3) 0.0343(18) Uani 1.000000 . .
C49 C 0.4724(9) 0.6064(4) -0.0845(4) 0.040(2) Uani 1.000000 . .
H49 H 0.4323(9) 0.6406(4) -0.0622(4) 0.048(2) Uiso 1.000000 R .
C1 C 0.9855(10) 0.7614(4) -0.0904(4) 0.041(2) Uani 1.000000 . .
C115 C 0.6803(9) 0.6686(4) 0.3139(4) 0.039(2) Uani 1.000000 . .
C67 C 0.8874(9) 0.7078(4) 0.5782(4) 0.041(2) Uani 1.000000 . .
C28 C 0.9901(10) 0.5766(4) 0.0569(4) 0.046(2) Uani 1.000000 . .
H28 H 1.0582(10) 0.5730(4) 0.0819(4) 0.056(3) Uiso 1.000000 R .
C50 C 0.4942(9) 0.7220(4) -0.1101(4) 0.041(2) Uani 1.000000 . .
H50a H 0.4976(9) 0.7430(4) -0.1353(4) 0.049(2) Uiso 1.000000 R .
H50b H 0.4072(9) 0.6946(4) -0.1195(4) 0.049(2) Uiso 1.000000 R .
C58 C 0.6538(10) 0.8486(4) -0.0819(4) 0.041(2) Uani 1.000000 . .
C87 C 0.2395(9) 0.6982(4) 0.4783(4) 0.040(2) Uani 1.000000 . .
H87a H 0.1916(9) 0.7071(4) 0.4493(4) 0.048(2) Uiso 1.000000 R .
H87b H 0.1741(9) 0.6704(4) 0.4877(4) 0.048(2) Uiso 1.000000 R .
C66 C 0.7904(9) 0.7138(4) 0.5397(4) 0.040(2) Uani 1.000000 . .
C18 C 0.9197(9) 0.7979(4) 0.0924(4) 0.042(2) Uani 1.000000 . .
C57 C 0.7056(10) 0.9189(4) 0.0403(4) 0.051(2) Uani 1.000000 . .
H57 H 0.7606(10) 0.9283(4) 0.0144(4) 0.061(3) Uiso 1.000000 R .
C38 C 0.6881(9) 0.6635(4) -0.1895(4) 0.040(2) Uani 1.000000 . .
C25 C 1.1534(9) 0.6946(4) -0.0275(4) 0.0368(19) Uani 1.000000 . .
H25a H 1.2140(9) 0.6664(4) -0.0209(4) 0.044(2) Uiso 1.000000 R .
H25b H 1.1995(9) 0.7070(4) -0.0552(4) 0.044(2) Uiso 1.000000 R .
C88 C 0.2663(9) 0.7539(4) 0.5273(3) 0.039(2) Uani 1.000000 . .
H88a H 0.2636(9) 0.7438(4) 0.5599(3) 0.047(2) Uiso 1.000000 R .
H88b H 0.1868(9) 0.7790(4) 0.5289(3) 0.047(2) Uiso 1.000000 R .
C81 C 0.4481(9) 0.6252(4) 0.4975(4) 0.040(2) Uani 1.000000 . .
C3 C 0.6078(10) 0.7048(4) 0.0357(4) 0.043(2) Uani 1.000000 . .
C72 C 0.9299(10) 0.7551(4) 0.6250(4) 0.043(2) Uani 1.000000 . .
H72 H 0.8885(10) 0.7909(4) 0.6319(4) 0.052(3) Uiso 1.000000 R .
C51 C 0.4823(9) 0.7642(5) -0.0544(4) 0.053(3) Uani 1.000000 . .
H51a H 0.4619(9) 0.7438(5) -0.0292(4) 0.063(3) Uiso 1.000000 R .
H51b H 0.4040(9) 0.7899(5) -0.0527(4) 0.063(3) Uiso 1.000000 R .
C86 C 0.3593(10) 0.6235(4) 0.5389(4) 0.046(2) Uani 1.000000 . .
H86 H 0.2719(10) 0.6423(4) 0.5440(4) 0.056(3) Uiso 1.000000 R .
C17 C 1.0264(11) 0.8871(4) -0.0024(4) 0.048(2) Uani 1.000000 . .
H17 H 0.9544(11) 0.8692(4) -0.0296(4) 0.058(3) Uiso 1.000000 R .
C45 C 0.6456(10) 0.5595(4) -0.1491(4) 0.042(2) Uani 1.000000 . .
H45 H 0.7221(10) 0.5609(4) -0.1722(4) 0.050(2) Uiso 1.000000 R .
C102 C 0.8941(9) 0.8584(4) 0.5670(4) 0.042(2) Uani 1.000000 . .
H102 H 0.9287(9) 0.8213(4) 0.5600(4) 0.050(3) Uiso 1.000000 R .
C95 C 0.5105(9) 0.8086(4) 0.5951(4) 0.044(2) Uani 1.000000 . .
C24 C 1.1468(9) 0.7471(4) 0.0240(4) 0.043(2) Uani 1.000000 . .
H24a H 1.2342(9) 0.7734(4) 0.0276(4) 0.052(3) Uiso 1.000000 R .
H24b H 1.1467(9) 0.7341(4) 0.0549(4) 0.052(3) Uiso 1.000000 R .
C4 C 0.5092(9) 0.6943(4) 0.0718(4) 0.044(2) Uani 1.000000 . .
C69 C 1.0418(10) 0.6509(5) 0.6098(4) 0.047(2) Uani 1.000000 . .
H69 H 1.0760(10) 0.6144(5) 0.6057(4) 0.057(3) Uiso 1.000000 R .
C33 C 0.9994(10) 0.5447(4) -0.1263(4) 0.046(2) Uani 1.000000 . .
H33 H 0.9651(10) 0.5313(4) -0.0992(4) 0.055(3) Uiso 1.000000 R .
C89 C 0.3834(10) 0.8651(4) 0.5321(4) 0.044(2) Uani 1.000000 . .
C68 C 0.9456(10) 0.6552(4) 0.5715(4) 0.046(2) Uani 1.000000 . .
H68 H 0.9193(10) 0.6222(4) 0.5407(4) 0.055(3) Uiso 1.000000 R .
C75 C 0.3454(9) 0.6068(4) 0.3924(4) 0.039(2) Uani 1.000000 . .
C123 C 0.7234(12) 0.5103(4) 0.3526(5) 0.054(3) Uani 1.000000 . .
H123 H 0.6685(12) 0.4760(4) 0.3316(5) 0.065(3) Uiso 1.000000 R .
C48 C 0.4190(10) 0.5534(4) -0.0844(4) 0.047(2) Uani 1.000000 . .
H48 H 0.3381(10) 0.5509(4) -0.0635(4) 0.056(3) Uiso 1.000000 R .
C116 C 0.5886(11) 0.7024(5) 0.2984(4) 0.048(2) Uani 1.000000 . .
H116 H 0.5389(11) 0.7306(5) 0.3250(4) 0.058(3) Uiso 1.000000 R .
C5 C 0.4698(10) 0.7400(5) 0.1166(4) 0.047(2) Uani 1.000000 . .
H5 H 0.5117(10) 0.7778(5) 0.1228(4) 0.057(3) Uiso 1.000000 R .
C96 C 0.5156(10) 0.7623(5) 0.6132(4) 0.047(2) Uani 1.000000 . .
H96 H 0.4833(10) 0.7245(5) 0.5900(4) 0.057(3) Uiso 1.000000 R .
C52 C 0.6381(9) 0.8629(4) 0.0269(4) 0.040(2) Uani 1.000000 . .
C107 C 0.7881(10) 0.8525(4) 0.4179(4) 0.041(2) Uani 1.000000 . .
C19 C 0.8780(11) 0.8509(4) 0.1280(4) 0.047(2) Uani 1.000000 . .
H19 H 0.8866(11) 0.8840(4) 0.1180(4) 0.056(3) Uiso 1.000000 R .
C104 C 0.8693(12) 0.9547(5) 0.6277(4) 0.055(3) Uani 1.000000 . .
H104 H 0.8867(12) 0.9837(5) 0.6619(4) 0.066(3) Uiso 1.000000 R .
C59 C 0.5399(11) 0.8846(4) -0.0778(4) 0.050(2) Uani 1.000000 . .
H59 H 0.4737(11) 0.8900(4) -0.0498(4) 0.059(3) Uiso 1.000000 R .
C63 C 0.7466(11) 0.8416(5) -0.1229(4) 0.052(2) Uani 1.000000 . .
H63 H 0.8224(11) 0.8167(5) -0.1270(4) 0.062(3) Uiso 1.000000 R .
C117 C 0.5682(11) 0.6962(5) 0.2457(4) 0.050(2) Uani 1.000000 . .
H117 H 0.5083(11) 0.7211(5) 0.2367(4) 0.059(3) Uiso 1.000000 R .
C113 C 0.9296(9) 0.7685(5) 0.4461(4) 0.050(2) Uani 1.000000 . U
H11f H 1.0174(9) 0.7938(5) 0.4471(4) 0.060(3) Uiso 1.000000 R .
H11g H 0.9440(9) 0.7484(5) 0.4715(4) 0.060(3) Uiso 1.000000 R .
C21 C 0.8160(12) 0.8079(5) 0.1925(5) 0.060(3) Uani 1.000000 . .
H21 H 0.7836(12) 0.8118(5) 0.2271(5) 0.072(3) Uiso 1.000000 R .
C85 C 0.3952(11) 0.5952(5) 0.5726(4) 0.053(2) Uani 1.000000 . .
H85 H 0.3341(11) 0.5959(5) 0.6011(4) 0.063(3) Uiso 1.000000 R .
C31 C 0.7926(9) 0.5874(4) -0.0156(4) 0.041(2) Uani 1.000000 . .
H31 H 0.7224(9) 0.5922(4) -0.0393(4) 0.049(2) Uiso 1.000000 R .
C53 C 0.5552(10) 0.8511(5) 0.0660(4) 0.046(2) Uani 1.000000 . .
H53 H 0.5071(10) 0.8140(5) 0.0583(4) 0.055(3) Uiso 1.000000 R .
C54 C 0.5432(12) 0.8938(5) 0.1162(5) 0.058(3) Uani 1.000000 . .
H54 H 0.4863(12) 0.8856(5) 0.1423(5) 0.070(3) Uiso 1.000000 R .
C80 C 0.3052(10) 0.5515(4) 0.3930(4) 0.048(2) Uani 1.000000 . .
H80 H 0.3145(10) 0.5438(4) 0.4250(4) 0.057(3) Uiso 1.000000 R .
C30 C 0.7560(9) 0.5523(4) 0.0130(4) 0.041(2) Uani 1.000000 . .
H30 H 0.6651(9) 0.5308(4) 0.0070(4) 0.049(2) Uiso 1.000000 R .
C7 C 0.3085(9) 0.6761(5) 0.1437(4) 0.046(2) Uani 1.000000 . .
C105 C 0.7885(11) 0.9652(5) 0.5884(4) 0.055(3) Uani 1.000000 . .
H105 H 0.7513(11) 1.0019(5) 0.5962(4) 0.066(3) Uiso 1.000000 R .
C82 C 0.5742(9) 0.5962(4) 0.4918(4) 0.043(2) Uani 1.000000 . .
H82 H 0.6387(9) 0.5976(4) 0.4649(4) 0.051(3) Uiso 1.000000 R .
C56 C 0.6935(11) 0.9597(5) 0.0897(5) 0.059(3) Uani 1.000000 . .
H56 H 0.7413(11) 0.9970(5) 0.0978(5) 0.071(3) Uiso 1.000000 R .
C103 C 0.9235(11) 0.9012(5) 0.6157(4) 0.055(3) Uani 1.000000 . .
H103 H 0.9817(11) 0.8939(5) 0.6416(4) 0.066(3) Uiso 1.000000 R .
C23 C 0.9055(10) 0.7508(5) 0.1097(4) 0.049(2) Uani 1.000000 . .
H23 H 0.9332(10) 0.7143(5) 0.0867(4) 0.059(3) Uiso 1.000000 R .
C41 C 0.7162(12) 0.6502(5) -0.2962(4) 0.054(3) Uani 1.000000 . .
H41 H 0.7274(12) 0.6452(5) -0.3327(4) 0.065(3) Uiso 1.000000 R .
C43 C 0.5833(11) 0.6322(5) -0.2272(4) 0.051(2) Uani 1.000000 . .
H43 H 0.5000(11) 0.6151(5) -0.2167(4) 0.061(3) Uiso 1.000000 R .
C13 C 1.1672(11) 0.8865(5) 0.0716(4) 0.052(2) Uani 1.000000 . .
H13 H 1.1965(11) 0.8675(5) 0.0947(4) 0.063(3) Uiso 1.000000 R .
C47 C 0.4822(11) 0.5045(4) -0.1141(4) 0.052(3) Uani 1.000000 . .
H47 H 0.4487(11) 0.4685(4) -0.1119(4) 0.063(3) Uiso 1.000000 R .
C97 C 0.5662(11) 0.7706(5) 0.6633(4) 0.057(3) Uani 1.000000 . .
H97 H 0.5634(11) 0.7389(5) 0.6754(4) 0.068(3) Uiso 1.000000 R .
C20 C 0.8252(11) 0.8557(5) 0.1770(4) 0.058(3) Uani 1.000000 . .
H20 H 0.7950(11) 0.8916(5) 0.2002(4) 0.070(3) Uiso 1.000000 R .
C90 C 0.4211(10) 0.8916(4) 0.4953(4) 0.046(2) Uani 1.000000 . .
H90 H 0.4811(10) 0.8727(4) 0.4667(4) 0.055(3) Uiso 1.000000 R .
C120 C 0.7471(11) 0.6265(5) 0.2727(4) 0.049(2) Uani 1.000000 . .
H120 H 0.8110(11) 0.6025(5) 0.2812(4) 0.059(3) Uiso 1.000000 R .
C108 C 0.9214(11) 0.8839(5) 0.4194(4) 0.051(2) Uani 1.000000 . .
H108 H 0.9916(11) 0.8890(5) 0.4469(4) 0.061(3) Uiso 1.000000 R .
C111 C 0.7156(11) 0.8723(5) 0.3396(4) 0.051(2) Uani 1.000000 . .
H111 H 0.6442(11) 0.8692(5) 0.3130(4) 0.062(3) Uiso 1.000000 R .
C35 C 1.0872(12) 0.5226(5) -0.2144(4) 0.054(3) Uani 1.000000 . .
H35 H 1.1117(12) 0.4951(5) -0.2476(4) 0.065(3) Uiso 1.000000 R .
C9 C 0.4477(10) 0.6385(5) 0.0645(4) 0.046(2) Uani 1.000000 . .
H9 H 0.4727(10) 0.6066(5) 0.0344(4) 0.056(3) Uiso 1.000000 R .
C8 C 0.3509(10) 0.6296(5) 0.1007(4) 0.049(2) Uani 1.000000 . .
H8 H 0.3135(10) 0.5915(5) 0.0961(4) 0.058(3) Uiso 1.000000 R .
C119 C 0.7209(12) 0.6194(5) 0.2195(4) 0.060(3) Uani 1.000000 . .
H119 H 0.7645(12) 0.5899(5) 0.1920(4) 0.071(3) Uiso 1.000000 R .
C46 C 0.5920(12) 0.5065(5) -0.1467(4) 0.054(3) Uani 1.000000 . .
H46 H 0.6326(12) 0.4719(5) -0.1679(4) 0.065(3) Uiso 1.000000 R .
C118 C 0.6330(11) 0.6546(5) 0.2063(4) 0.052(3) Uani 1.000000 . .
H118 H 0.6172(11) 0.6502(5) 0.1700(4) 0.062(3) Uiso 1.000000 R .
C29 C 0.8551(10) 0.5490(4) 0.0509(4) 0.047(2) Uani 1.000000 . .
H29 H 0.8286(10) 0.5273(4) 0.0728(4) 0.057(3) Uiso 1.000000 R .
C112 C 0.6884(11) 0.8472(4) 0.3781(4) 0.046(2) Uani 1.000000 . .
H112 H 0.5986(11) 0.8260(4) 0.3767(4) 0.056(3) Uiso 1.000000 R .
C91 C 0.3733(11) 0.9445(5) 0.4994(5) 0.054(3) Uani 1.000000 . .
H91 H 0.4010(11) 0.9617(5) 0.4741(5) 0.065(3) Uiso 1.000000 R .
C71 C 1.0314(10) 0.7501(5) 0.6613(4) 0.047(2) Uani 1.000000 . .
H71 H 1.0616(10) 0.7828(5) 0.6918(4) 0.056(3) Uiso 1.000000 R .
C62 C 0.7327(12) 0.8703(5) -0.1592(5) 0.058(3) Uani 1.000000 . .
H62 H 0.8006(12) 0.8663(5) -0.1864(5) 0.069(3) Uiso 1.000000 R .
C6 C 0.3701(10) 0.7315(5) 0.1526(4) 0.048(2) Uani 1.000000 . .
H6 H 0.3448(10) 0.7632(5) 0.1828(4) 0.057(3) Uiso 1.000000 R .
C94 C 0.2905(11) 0.8948(5) 0.5732(4) 0.053(3) Uani 1.000000 . .
H94 H 0.2602(11) 0.8780(5) 0.5985(4) 0.063(3) Uiso 1.000000 R .
C73 C 1.1949(10) 0.6913(5) 0.6923(4) 0.050(2) Uani 1.000000 . .
C22 C 0.8530(11) 0.7555(5) 0.1588(4) 0.057(3) Uani 1.000000 . .
H22 H 0.8425(11) 0.7227(5) 0.1691(4) 0.068(3) Uiso 1.000000 R .
C76 C 0.3293(11) 0.6170(5) 0.3458(4) 0.053(3) Uani 1.000000 . .
H76 H 0.3557(11) 0.6544(5) 0.3453(4) 0.063(3) Uiso 1.000000 R .
C60 C 0.5232(13) 0.9122(5) -0.1139(5) 0.060(3) Uani 1.000000 . .
H60 H 0.4461(13) 0.9364(5) -0.1108(5) 0.072(3) Uiso 1.000000 R .
C34 C 1.0299(10) 0.5060(4) -0.1748(4) 0.050(2) Uani 1.000000 . .
H34 H 1.0107(10) 0.4660(4) -0.1815(4) 0.060(3) Uiso 1.000000 R .
C100 C 0.5698(11) 0.8632(5) 0.6286(4) 0.054(3) Uani 1.000000 . .
H100 H 0.5726(11) 0.8954(5) 0.6172(4) 0.064(3) Uiso 1.000000 R .
C16 C 1.0926(11) 0.9391(5) 0.0013(4) 0.049(2) Uani 1.000000 . .
H16 H 1.0687(11) 0.9562(5) -0.0240(4) 0.059(3) Uiso 1.000000 R .
C98 C 0.6212(13) 0.8242(6) 0.6969(4) 0.064(3) Uani 1.000000 . .
H98 H 0.6563(13) 0.8297(6) 0.7318(4) 0.077(4) Uiso 1.000000 R .
C42 C 0.5993(12) 0.6256(5) -0.2804(4) 0.054(3) Uani 1.000000 . .
H42 H 0.5271(12) 0.6036(5) -0.3061(4) 0.065(3) Uiso 1.000000 R .
C84 C 0.5189(10) 0.5661(4) 0.5652(4) 0.046(2) Uani 1.000000 . .
H84 H 0.5432(10) 0.5463(4) 0.5882(4) 0.055(3) Uiso 1.000000 R .
C125 C 0.9221(12) 0.5569(5) 0.4138(5) 0.062(3) Uani 1.000000 . .
H125 H 1.0022(12) 0.5543(5) 0.4348(5) 0.074(4) Uiso 1.000000 R .
C55 C 0.6133(12) 0.9480(5) 0.1283(4) 0.057(3) Uani 1.000000 . .
H55 H 0.6062(12) 0.9768(5) 0.1627(4) 0.069(3) Uiso 1.000000 R .
C70 C 1.0880(10) 0.6983(4) 0.6532(4) 0.044(2) Uani 1.000000 . .
C77 C 0.2757(14) 0.5743(5) 0.2997(4) 0.062(3) Uani 1.000000 . .
H77 H 0.2640(14) 0.5826(5) 0.2680(4) 0.075(3) Uiso 1.000000 R .
C83 C 0.6088(10) 0.5659(4) 0.5232(4) 0.045(2) Uani 1.000000 . .
H83 H 0.6929(10) 0.5450(4) 0.5167(4) 0.054(3) Uiso 1.000000 R .
C110 C 0.8460(13) 0.9012(5) 0.3410(5) 0.058(3) Uani 1.000000 . .
H110 H 0.8668(13) 0.9176(5) 0.3145(5) 0.070(3) Uiso 1.000000 R .
C109 C 0.9485(12) 0.9071(5) 0.3804(5) 0.056(3) Uani 1.000000 . .
H109 H 1.0391(12) 0.9274(5) 0.3807(5) 0.067(3) Uiso 1.000000 R .
C10 C 0.2052(10) 0.6650(5) 0.1823(4) 0.052(3) Uani 1.000000 . .
C37 C 1.0738(13) 0.6211(5) -0.1569(4) 0.057(3) Uani 1.000000 . .
H37 H 1.0878(13) 0.6610(5) -0.1516(4) 0.068(3) Uiso 1.000000 R .
C92 C 0.2852(13) 0.9722(5) 0.5405(5) 0.066(3) Uani 1.000000 . .
H92 H 0.2531(13) 1.0087(5) 0.5436(5) 0.079(4) Uiso 1.000000 R .
C93 C 0.2434(12) 0.9475(5) 0.5772(5) 0.061(3) Uani 1.000000 . .
H93 H 0.1821(12) 0.9669(5) 0.6052(5) 0.073(3) Uiso 1.000000 R .
C39 C 0.8052(12) 0.6887(6) -0.2056(4) 0.066(3) Uani 1.000000 . .
H39 H 0.8786(12) 0.7107(6) -0.1804(4) 0.079(4) Uiso 1.000000 R .
C124 C 0.8431(12) 0.5076(5) 0.3828(5) 0.061(3) Uani 1.000000 . .
H124 H 0.8705(12) 0.4711(5) 0.3819(5) 0.073(4) Uiso 1.000000 R .
C99 C 0.6244(12) 0.8689(6) 0.6791(4) 0.061(3) Uani 1.000000 . .
H99 H 0.6654(12) 0.9055(6) 0.7018(4) 0.074(4) Uiso 1.000000 R .
C78 C 0.2388(13) 0.5195(5) 0.2993(5) 0.062(3) Uani 1.000000 . .
H78 H 0.2049(13) 0.4895(5) 0.2673(5) 0.074(3) Uiso 1.000000 R .
C61 C 0.6191(14) 0.9043(5) -0.1544(5) 0.066(3) Uani 1.000000 . .
H61 H 0.6065(14) 0.9227(5) -0.1796(5) 0.079(4) Uiso 1.000000 R .
C14 C 1.2323(12) 0.9412(5) 0.0779(5) 0.058(3) Uani 1.000000 . .
H14 H 1.3009(12) 0.9604(5) 0.1061(5) 0.069(3) Uiso 1.000000 R .
C36 C 1.1077(15) 0.5810(5) -0.2040(5) 0.065(3) Uani 1.000000 . .
H36 H 1.1472(15) 0.5937(5) -0.2308(5) 0.079(4) Uiso 1.000000 R .
C15 C 1.1927(12) 0.9667(5) 0.0410(5) 0.064(3) Uani 1.000000 . .
H15 H 1.2361(12) 1.0035(5) 0.0439(5) 0.077(4) Uiso 1.000000 R .
C11 C 0.0685(12) 0.7066(6) 0.2583(5) 0.065(3) Uani 1.000000 . .
H11a H -0.020(4) 0.685(3) 0.2395(5) 0.098(5) Uiso 1.000000 GR .
H11b H 0.112(4) 0.685(3) 0.278(2) 0.098(5) Uiso 1.000000 GR .
H11c H 0.045(7) 0.7446(6) 0.283(2) 0.098(5) Uiso 1.000000 GR .
C79 C 0.2523(12) 0.5089(5) 0.3469(5) 0.060(3) Uani 1.000000 . .
H79 H 0.2244(12) 0.4716(5) 0.3474(5) 0.072(3) Uiso 1.000000 R .
C40 C 0.8164(14) 0.6820(7) -0.2590(5) 0.079(4) Uani 1.000000 . .
H40 H 0.8971(14) 0.7004(7) -0.2697(5) 0.095(5) Uiso 1.000000 R .
C74 C 1.3451(13) 0.7391(7) 0.7682(5) 0.070(3) Uani 1.000000 . .
H74a H 1.433(4) 0.724(4) 0.7502(7) 0.106(5) Uiso 1.000000 GR .
H74b H 1.368(7) 0.7777(9) 0.795(2) 0.106(5) Uiso 1.000000 GR .
H74c H 1.306(4) 0.713(3) 0.786(3) 0.106(5) Uiso 1.000000 GR .
C138 C 0.3493(13) 0.9003(5) 0.3113(4) 0.087(4) Uani 1.000000 G U
H138 H 0.3733(13) 0.8887(5) 0.3403(4) 0.105(5) Uiso 1.000000 R U
C134 C 0.2013(9) 0.8880(5) 0.2334(4) 0.112(7) Uani 1.000000 G U
H134 H 0.1242(9) 0.8678(5) 0.2091(4) 0.135(8) Uiso 1.000000 R U
C136 C 0.3917(12) 0.9640(4) 0.2622(5) 0.091(5) Uani 1.000000 G U
H136 H 0.4448(12) 0.9958(4) 0.2576(5) 0.110(6) Uiso 1.000000 R U
C132 C 1.0490(13) 0.9510(7) 0.8046(4) 0.109(6) Uani 1.000000 G U
H132 H 0.9754(13) 0.9610(7) 0.8301(4) 0.131(8) Uiso 1.000000 R U
C133 C 0.2365(12) 0.8709(4) 0.2758(5) 0.105(6) Uani 1.000000 . U
H133 H 0.1834(12) 0.8391(4) 0.2804(5) 0.126(7) Uiso 1.000000 R U
C129 C 1.2645(11) 0.9217(7) 0.7301(5) 0.113(7) Uani 1.000000 G U
H129 H 1.3382(11) 0.9117(7) 0.7046(5) 0.135(8) Uiso 1.000000 R U
C137 C 0.4269(9) 0.9469(5) 0.3045(4) 0.084(4) Uani 1.000000 G U
H137 H 0.5040(9) 0.9670(5) 0.3289(4) 0.101(5) Uiso 1.000000 R U
C135 C 0.2789(12) 0.9345(6) 0.2267(3) 0.103(6) Uani 1.000000 G U
H135 H 0.2549(12) 0.9462(6) 0.1977(3) 0.124(7) Uiso 1.000000 R U
C130 C 1.1819(14) 0.9676(6) 0.7339(4) 0.112(7) Uani 1.000000 G U
H130 H 1.1991(14) 0.9890(6) 0.7111(4) 0.134(8) Uiso 1.000000 R U
C131 C 1.0741(12) 0.9822(5) 0.7712(5) 0.097(5) Uani 1.000000 G U
H131 H 1.0177(12) 1.0136(5) 0.7739(5) 0.116(6) Uiso 1.000000 R U
C128 C 1.2394(16) 0.8905(5) 0.7635(8) 0.140(10) Uani 1.000000 G U
H128 H 1.2959(16) 0.8591(5) 0.7608(8) 0.168(12) Uiso 1.000000 R U
C127 C 1.1316(19) 0.9051(6) 0.8007(6) 0.124(8) Uani 1.000000 . U
H127 H 1.1145(19) 0.8838(6) 0.8236(6) 0.149(9) Uiso 1.000000 R U

loop_
_atom_site_aniso_label
_atom_site_aniso_U_11
_atom_site_aniso_U_22
_atom_site_aniso_U_33
_atom_site_aniso_U_12
_atom_site_aniso_U_13
_atom_site_aniso_U_23
Ru01 0.0264(3) 0.0353(4) 0.0408(4) -0.0014(3) 0.0042(2) 0.0164(3)
Ru02 0.0272(3) 0.0344(4) 0.0420(4) -0.0032(3) 0.0042(2) 0.0173(3)
P2 0.0285(10) 0.0345(12) 0.0454(12) -0.0005(9) 0.0074(8) 0.0179(10)
P9 0.0298(10) 0.0366(12) 0.0425(12) -0.0035(9) 0.0057(8) 0.0166(10)
P4 0.0298(10) 0.0332(12) 0.0401(11) -0.0024(9) 0.0040(8) 0.0138(9)
P3 0.0269(10) 0.0350(12) 0.0441(12) -0.0030(9) 0.0034(8) 0.0148(10)
P10 0.0310(11) 0.0351(12) 0.0442(12) -0.0058(9) 0.0045(8) 0.0150(10)
P5 0.0314(11) 0.0347(12) 0.0484(13) 0.0013(9) 0.0034(9) 0.0144(10)
P8 0.0287(10) 0.0397(13) 0.0428(12) -0.0029(9) 0.0052(8) 0.0177(10)
P7 0.0265(10) 0.0364(12) 0.0457(12) -0.0051(9) 0.0045(8) 0.0161(10)
P1 0.0391(13) 0.0507(15) 0.0630(15) -0.0035(11) 0.0099(11) 0.0283(12)
P6 0.0399(13) 0.0542(16) 0.0570(15) 0.0001(11) 0.0026(10) 0.0267(12)
O1 0.044(4) 0.079(5) 0.057(4) -0.009(4) 0.015(3) 0.028(4)
O4 0.051(4) 0.078(6) 0.058(4) 0.018(4) 0.005(3) 0.035(4)
O3 0.051(4) 0.072(5) 0.053(4) 0.006(4) -0.006(3) 0.025(4)
O2 0.066(5) 0.075(6) 0.057(4) -0.025(4) 0.009(3) 0.027(4)
C2 0.033(4) 0.033(5) 0.046(5) 0.003(4) 0.004(4) 0.015(4)
C101 0.031(4) 0.033(5) 0.048(5) -0.011(4) 0.000(3) 0.018(4)
C114 0.028(4) 0.036(5) 0.041(5) 0.002(3) 0.007(3) 0.015(4)
C32 0.031(4) 0.039(5) 0.053(5) 0.007(4) 0.009(4) 0.021(4)
C12 0.033(4) 0.043(5) 0.051(5) -0.004(4) -0.003(4) 0.019(4)
C106 0.044(5) 0.035(5) 0.046(5) -0.009(4) 0.000(4) 0.014(4)
C64 0.049(5) 0.036(5) 0.049(5) -0.012(4) 0.014(4) 0.017(4)
C65 0.035(5) 0.037(5) 0.046(5) -0.011(4) 0.007(4) 0.010(4)
C121 0.038(5) 0.041(5) 0.047(5) -0.002(4) 0.004(4) 0.025(4)
C122 0.040(5) 0.043(6) 0.056(6) -0.007(4) 0.010(4) 0.018(5)
C27 0.040(5) 0.042(5) 0.054(5) 0.000(4) 0.003(4) 0.025(4)
C26 0.031(4) 0.034(5) 0.045(5) 0.001(3) 0.002(3) 0.016(4)
C126 0.045(5) 0.041(6) 0.054(6) 0.002(4) 0.017(4) 0.019(4)
C44 0.031(4) 0.038(5) 0.037(4) 0.003(3) 0.000(3) 0.017(4)
C49 0.029(4) 0.039(5) 0.048(5) -0.005(4) 0.002(3) 0.013(4)
C1 0.049(5) 0.024(4) 0.051(5) 0.013(4) 0.003(4) 0.013(4)
C115 0.028(4) 0.031(5) 0.055(5) -0.002(3) 0.006(4) 0.014(4)
C67 0.034(4) 0.045(5) 0.050(5) -0.002(4) 0.007(4) 0.025(4)
C28 0.043(5) 0.049(6) 0.060(6) -0.001(4) 0.002(4) 0.037(5)
C50 0.032(4) 0.041(5) 0.047(5) -0.002(4) -0.001(3) 0.012(4)
C58 0.040(5) 0.034(5) 0.050(5) -0.005(4) -0.007(4) 0.017(4)
C87 0.034(4) 0.042(5) 0.053(5) -0.006(4) 0.008(4) 0.029(4)
C66 0.025(4) 0.050(6) 0.043(5) -0.008(4) -0.009(3) 0.016(4)
C18 0.033(4) 0.045(5) 0.044(5) -0.007(4) 0.003(3) 0.011(4)
C57 0.039(5) 0.040(6) 0.067(6) -0.003(4) 0.001(4) 0.012(5)
C38 0.033(4) 0.034(5) 0.057(5) 0.002(4) 0.005(4) 0.020(4)
C25 0.031(4) 0.029(4) 0.057(5) -0.008(3) -0.001(4) 0.025(4)
C88 0.025(4) 0.050(5) 0.036(4) 0.008(4) 0.008(3) 0.009(4)
C81 0.034(4) 0.033(5) 0.052(5) -0.010(4) 0.006(4) 0.018(4)
C3 0.042(5) 0.040(5) 0.048(5) -0.000(4) 0.004(4) 0.017(4)
C72 0.045(5) 0.038(5) 0.049(5) 0.004(4) 0.005(4) 0.019(4)
C51 0.018(4) 0.080(7) 0.044(5) 0.001(4) 0.010(3) 0.001(5)
C86 0.039(5) 0.050(6) 0.057(6) -0.001(4) 0.009(4) 0.028(5)
C17 0.047(5) 0.045(6) 0.057(6) -0.001(4) 0.004(4) 0.025(5)
C45 0.043(5) 0.031(5) 0.051(5) -0.000(4) 0.006(4) 0.014(4)
C102 0.031(4) 0.041(5) 0.047(5) -0.007(4) 0.004(4) 0.010(4)
C95 0.031(4) 0.049(6) 0.054(5) -0.001(4) 0.007(4) 0.021(5)
C24 0.031(4) 0.053(6) 0.050(5) -0.000(4) 0.003(4) 0.024(5)
C4 0.028(4) 0.059(6) 0.049(5) -0.006(4) 0.003(4) 0.025(5)
C69 0.038(5) 0.044(6) 0.070(6) 0.014(4) 0.015(4) 0.031(5)
C33 0.041(5) 0.038(5) 0.059(6) 0.003(4) 0.017(4) 0.017(5)
C89 0.035(5) 0.042(5) 0.056(6) 0.001(4) 0.008(4) 0.019(4)
C68 0.041(5) 0.044(6) 0.059(6) 0.004(4) 0.005(4) 0.026(5)
C75 0.025(4) 0.048(6) 0.046(5) -0.001(4) 0.011(3) 0.019(4)
C123 0.056(6) 0.028(5) 0.080(7) -0.005(4) 0.021(5) 0.022(5)
C48 0.032(5) 0.051(6) 0.061(6) -0.012(4) 0.009(4) 0.026(5)
C116 0.049(5) 0.047(6) 0.053(6) 0.006(4) 0.005(4) 0.023(5)
C5 0.042(5) 0.051(6) 0.053(6) -0.002(4) 0.009(4) 0.025(5)
C96 0.046(5) 0.050(6) 0.041(5) 0.005(4) 0.001(4) 0.010(4)
C52 0.032(4) 0.039(5) 0.049(5) 0.004(4) -0.001(4) 0.016(4)
C107 0.041(5) 0.036(5) 0.049(5) 0.001(4) 0.010(4) 0.019(4)
C19 0.052(6) 0.039(5) 0.050(5) 0.012(4) 0.009(4) 0.014(4)
C104 0.057(6) 0.055(7) 0.041(5) -0.019(5) 0.001(4) 0.005(5)
C59 0.046(5) 0.048(6) 0.063(6) 0.014(4) 0.000(4) 0.028(5)
C63 0.044(5) 0.055(6) 0.062(6) -0.006(5) -0.001(4) 0.030(5)
C117 0.054(6) 0.044(6) 0.051(6) -0.003(5) 0.005(4) 0.018(5)
C113 0.019(4) 0.077(6) 0.044(4) -0.008(3) 0.002(3) 0.013(3)
C21 0.053(6) 0.067(8) 0.058(6) -0.011(5) 0.013(5) 0.021(6)
C85 0.048(6) 0.055(6) 0.059(6) 0.000(5) 0.013(4) 0.024(5)
C31 0.031(4) 0.046(5) 0.052(5) -0.001(4) 0.010(4) 0.024(4)
C53 0.037(5) 0.049(6) 0.049(5) 0.013(4) 0.008(4) 0.012(4)
C54 0.051(6) 0.064(7) 0.061(6) 0.019(5) 0.008(5) 0.021(6)
C80 0.042(5) 0.038(5) 0.061(6) -0.004(4) 0.001(4) 0.016(5)
C30 0.035(4) 0.044(5) 0.049(5) -0.005(4) 0.001(4) 0.023(4)
C7 0.028(4) 0.060(6) 0.054(6) -0.011(4) -0.000(4) 0.028(5)
C105 0.047(6) 0.045(6) 0.063(6) -0.003(5) 0.011(5) 0.006(5)
C82 0.034(5) 0.047(6) 0.052(5) -0.007(4) 0.006(4) 0.025(4)
C56 0.045(6) 0.049(6) 0.071(7) 0.004(5) 0.001(5) 0.006(5)
C103 0.047(6) 0.054(7) 0.058(6) -0.008(5) 0.003(4) 0.014(5)
C23 0.043(5) 0.054(6) 0.050(5) -0.008(4) 0.004(4) 0.020(5)
C41 0.061(6) 0.058(7) 0.049(6) -0.007(5) 0.007(5) 0.027(5)
C43 0.046(5) 0.058(6) 0.048(5) -0.011(5) -0.005(4) 0.020(5)
C13 0.045(5) 0.044(6) 0.067(7) -0.001(4) 0.001(5) 0.020(5)
C47 0.057(6) 0.027(5) 0.072(7) -0.010(4) 0.012(5) 0.017(5)
C97 0.049(6) 0.067(8) 0.057(6) 0.004(5) 0.003(5) 0.025(6)
C20 0.053(6) 0.069(8) 0.039(5) 0.008(5) 0.004(4) 0.001(5)
C90 0.037(5) 0.038(5) 0.066(6) -0.002(4) 0.008(4) 0.024(5)
C120 0.045(5) 0.051(6) 0.050(6) 0.008(4) 0.005(4) 0.015(5)
C108 0.046(5) 0.051(6) 0.058(6) -0.005(5) 0.005(4) 0.024(5)
C111 0.055(6) 0.054(6) 0.052(6) 0.004(5) 0.008(4) 0.026(5)
C35 0.061(6) 0.040(6) 0.055(6) -0.001(5) 0.006(5) 0.011(5)
C9 0.035(5) 0.051(6) 0.056(6) -0.001(4) 0.007(4) 0.023(5)
C8 0.037(5) 0.055(6) 0.055(6) -0.008(4) -0.000(4) 0.024(5)
C119 0.060(6) 0.066(7) 0.041(5) -0.001(5) 0.010(4) 0.006(5)
C46 0.060(6) 0.038(6) 0.063(6) 0.003(5) 0.010(5) 0.016(5)
C118 0.045(5) 0.066(7) 0.046(5) -0.009(5) -0.014(4) 0.026(5)
C29 0.048(5) 0.045(6) 0.058(6) -0.005(4) 0.004(4) 0.031(5)
C112 0.046(5) 0.047(6) 0.050(5) 0.004(4) 0.012(4) 0.022(5)
C91 0.042(5) 0.046(6) 0.086(8) 0.001(4) 0.016(5) 0.038(6)
C71 0.044(5) 0.055(6) 0.044(5) -0.000(4) 0.010(4) 0.022(5)
C62 0.047(6) 0.066(7) 0.065(7) -0.005(5) -0.006(5) 0.031(6)
C6 0.033(5) 0.061(7) 0.049(5) -0.000(4) -0.000(4) 0.020(5)
C94 0.052(6) 0.045(6) 0.068(6) 0.008(5) 0.025(5) 0.028(5)
C73 0.040(5) 0.060(7) 0.053(6) 0.010(5) 0.012(4) 0.024(5)
C22 0.051(6) 0.061(7) 0.056(6) -0.013(5) 0.004(5) 0.022(5)
C76 0.052(6) 0.041(6) 0.053(6) -0.010(4) 0.007(4) 0.004(5)
C60 0.065(7) 0.051(7) 0.072(7) 0.006(5) -0.005(5) 0.030(6)
C34 0.044(5) 0.029(5) 0.076(7) 0.002(4) 0.010(5) 0.018(5)
C100 0.046(5) 0.050(6) 0.061(6) -0.005(5) 0.012(4) 0.017(5)
C16 0.046(5) 0.047(6) 0.065(6) 0.008(5) -0.002(4) 0.031(5)
C98 0.060(7) 0.088(9) 0.043(6) 0.019(6) 0.001(5) 0.020(6)
C42 0.064(7) 0.055(6) 0.039(5) 0.002(5) -0.002(4) 0.012(5)
C84 0.049(5) 0.040(5) 0.059(6) 0.003(4) 0.007(4) 0.029(5)
C125 0.041(6) 0.064(8) 0.098(9) 0.011(5) 0.018(5) 0.049(7)
C55 0.057(6) 0.051(7) 0.056(6) 0.018(5) -0.000(5) 0.007(5)
C70 0.036(5) 0.049(6) 0.052(5) 0.001(4) 0.007(4) 0.026(5)
C77 0.077(8) 0.058(7) 0.051(6) 0.009(6) 0.010(5) 0.017(5)
C83 0.044(5) 0.039(5) 0.056(6) -0.004(4) 0.005(4) 0.024(5)
C110 0.071(7) 0.050(6) 0.067(7) 0.003(5) 0.026(6) 0.037(5)
C109 0.057(6) 0.044(6) 0.069(7) -0.006(5) 0.017(5) 0.026(5)
C10 0.040(5) 0.064(7) 0.055(6) -0.015(5) 0.001(4) 0.028(6)
C37 0.079(7) 0.042(6) 0.050(6) -0.006(5) 0.017(5) 0.020(5)
C92 0.068(7) 0.035(6) 0.106(9) 0.007(5) 0.033(6) 0.038(6)
C93 0.056(6) 0.048(6) 0.083(8) 0.012(5) 0.026(5) 0.025(6)
C39 0.051(6) 0.084(9) 0.050(6) -0.025(6) 0.011(5) 0.013(6)
C124 0.052(6) 0.042(6) 0.098(9) 0.011(5) 0.024(6) 0.035(6)
C99 0.062(7) 0.067(8) 0.046(6) -0.005(6) 0.002(5) 0.010(5)
C78 0.062(7) 0.049(7) 0.061(7) -0.004(5) 0.008(5) 0.005(5)
C61 0.079(8) 0.063(8) 0.065(7) -0.010(6) -0.009(6) 0.037(6)
C14 0.056(6) 0.044(6) 0.074(7) -0.014(5) -0.014(5) 0.026(5)
C36 0.092(9) 0.049(7) 0.055(6) 0.010(6) 0.032(6) 0.015(5)
C15 0.056(6) 0.041(6) 0.102(9) -0.006(5) -0.003(6) 0.035(6)
C11 0.051(6) 0.091(9) 0.056(6) -0.006(6) 0.020(5) 0.031(6)
C79 0.061(7) 0.042(6) 0.065(7) -0.014(5) 0.004(5) 0.010(5)
C40 0.063(7) 0.113(11) 0.052(7) -0.036(7) 0.004(5) 0.026(7)
C74 0.054(6) 0.105(10) 0.063(7) 0.018(6) 0.002(5) 0.040(7)
C138 0.085(10) 0.081(10) 0.093(10) 0.026(8) 0.038(8) 0.024(8)
C134 0.044(7) 0.153(17) 0.086(11) -0.001(9) 0.014(7) -0.022(11)
C136 0.080(10) 0.075(10) 0.105(12) 0.009(8) 0.035(9) 0.013(9)
C132 0.093(12) 0.116(14) 0.080(10) -0.044(11) 0.020(8) -0.004(10)
C133 0.103(13) 0.066(10) 0.147(16) 0.006(9) 0.053(12) 0.037(11)
C129 0.067(10) 0.119(15) 0.102(13) 0.012(10) -0.013(8) -0.023(11)
C137 0.059(8) 0.105(12) 0.069(8) 0.010(8) 0.002(6) 0.006(8)
C135 0.095(12) 0.164(17) 0.063(8) 0.071(12) 0.025(8) 0.046(10)
C130 0.093(12) 0.175(19) 0.058(8) -0.048(12) -0.018(8) 0.041(10)
C131 0.079(10) 0.071(10) 0.122(13) -0.005(8) -0.021(9) 0.013(9)
C128 0.110(16) 0.072(11) 0.22(3) 0.001(11) -0.098(16) 0.031(15)
C127 0.130(17) 0.103(16) 0.147(18) -0.063(13) -0.052(14) 0.067(14)

loop_
_atom_type_symbol
_atom_type_scat_dispersion_real
_atom_type_scat_dispersion_imag
_atom_type_scat_Cromer_Mann_a1
_atom_type_scat_Cromer_Mann_a2
_atom_type_scat_Cromer_Mann_a3
_atom_type_scat_Cromer_Mann_a4
_atom_type_scat_Cromer_Mann_b1
_atom_type_scat_Cromer_Mann_b2
_atom_type_scat_Cromer_Mann_b3
_atom_type_scat_Cromer_Mann_b4
_atom_type_scat_Cromer_Mann_c
_atom_type_scat_source
_atom_type_scat_dispersion_source
H 0.00000 0.00000 0.49300 0.32291 0.14019 0.04081 10.51090 26.12570 3.14236 57.79970 0.0030380000826 'International Tables Volume C Table 6.1.1.4 (pp. 500-502)' 'Henke, Gullikson and Davis, At. Data and Nucl. Data Tables, 1993, 54, 2'
C 0.01920 0.00962 2.31000 1.02000 1.58860 0.86500 20.84390 10.20750 0.56870 51.65120 0.215599998832 'International Tables Volume C Table 6.1.1.4 (pp. 500-502)' 'Henke, Gullikson and Davis, At. Data and Nucl. Data Tables, 1993, 54, 2'
P 0.30360 0.43703 6.43450 4.17910 1.78000 1.49080 1.90670 27.15700 0.52600 68.16450 1.11489999294 'International Tables Volume C Table 6.1.1.4 (pp. 500-502)' 'Henke, Gullikson and Davis, At. Data and Nucl. Data Tables, 1993, 54, 2'
O 0.05239 0.03377 3.04850 2.28680 1.54630 0.86700 13.27710 5.70110 0.32390 32.90890 0.250800013542 'International Tables Volume C Table 6.1.1.4 (pp. 500-502)' 'Henke, Gullikson and Davis, At. Data and Nucl. Data Tables, 1993, 54, 2'
Ru 0.07491 3.26787 19.26740 12.91820 4.86337 1.56756 0.80852 8.43467 24.79970 94.29280 5.37873983383 'International Tables Volume C Table 6.1.1.4 (pp. 500-502)' 'Henke, Gullikson and Davis, At. Data and Nucl. Data Tables, 1993, 54, 2'

loop_
_geom_angle_atom_site_label_1
_geom_angle_atom_site_label_2
_geom_angle_atom_site_label_3
_geom_angle
P4 Ru01 P2 97.14(8)
P3 Ru01 P2 83.09(8)
P3 Ru01 P4 175.96(7)
P5 Ru01 P2 173.33(8)
P5 Ru01 P4 81.71(8)
P5 Ru01 P3 97.59(8)
C2 Ru01 P2 91.2(2)
C2 Ru01 P4 86.5(2)
C2 Ru01 P3 89.5(2)
C2 Ru01 P5 82.2(2)
C1 Ru01 P2 86.7(2)
C1 Ru01 P4 101.0(3)
C1 Ru01 P3 83.0(3)
C1 Ru01 P5 100.0(2)
C1 Ru01 C2 172.4(4)
P10 Ru02 P9 81.83(8)
P8 Ru02 P9 177.07(8)
P8 Ru02 P10 97.68(8)
P7 Ru02 P9 97.11(8)
P7 Ru02 P10 171.19(8)
P7 Ru02 P8 82.93(8)
C64 Ru02 P9 99.5(3)
C64 Ru02 P10 102.3(2)
C64 Ru02 P8 83.4(3)
C64 Ru02 P7 86.5(2)
C65 Ru02 P9 87.0(2)
C65 Ru02 P10 80.8(2)
C65 Ru02 P8 90.0(2)
C65 Ru02 P7 90.4(2)
C65 Ru02 C64 173.1(3)
C32 P2 Ru01 122.8(3)
C26 P2 Ru01 118.7(3)
C26 P2 C32 101.9(4)
C25 P2 Ru01 105.2(3)
C25 P2 C32 100.9(4)
C25 P2 C26 104.7(4)
C114 P9 Ru02 107.5(3)
C121 P9 Ru02 118.7(3)
C121 P9 C114 102.9(4)
C115 P9 Ru02 124.4(3)
C115 P9 C114 98.7(4)
C115 P9 C121 101.0(4)
C44 P4 Ru01 117.6(3)
C50 P4 Ru01 107.5(3)
C50 P4 C44 103.2(4)
C38 P4 Ru01 125.0(3)
C38 P4 C44 100.7(4)
C38 P4 C50 99.5(4)
C12 P3 Ru01 120.3(3)
C18 P3 Ru01 118.2(3)
C18 P3 C12 102.8(4)
C24 P3 Ru01 109.4(3)
C24 P3 C12 102.3(4)
C24 P3 C18 101.1(4)
C101 P10 Ru02 121.1(3)
C107 P10 Ru02 123.7(3)
C107 P10 C101 100.9(4)
C113 P10 Ru02 103.3(3)
C113 P10 C101 104.4(4)
C113 P10 C107 100.1(4)
C58 P5 Ru01 123.4(3)
C51 P5 Ru01 103.4(4)
C51 P5 C58 100.2(5)
C52 P5 Ru01 121.5(3)
C52 P5 C58 100.5(4)
C52 P5 C51 104.5(4)
C88 P8 Ru02 109.1(3)
C95 P8 Ru02 118.6(3)
C95 P8 C88 100.6(4)
C89 P8 Ru02 121.1(3)
C89 P8 C88 102.1(4)
C89 P8 C95 102.4(5)
C87 P7 Ru02 106.4(3)
C81 P7 Ru02 118.0(3)
C81 P7 C87 105.1(4)
C75 P7 Ru02 122.3(3)
C75 P7 C87 101.1(4)
C75 P7 C81 101.5(4)
C11 O1 C10 114.8(9)
C74 O3 C73 115.2(9)
C3 C2 Ru01 174.8(8)
C106 C101 P10 118.6(7)
C102 C101 P10 122.1(7)
C102 C101 C106 119.3(8)
H11d C114 P9 109.2(3)
H11e C114 P9 109.2(3)
H11e C114 H11d 107.9
C113 C114 P9 112.2(6)
C113 C114 H11d 109.2(5)
C113 C114 H11e 109.2(6)
C33 C32 P2 123.7(7)
C37 C32 P2 119.3(7)
C37 C32 C33 117.0(9)
C17 C12 P3 122.6(7)
C13 C12 P3 119.5(8)
C13 C12 C17 117.8(9)
H106 C106 C101 120.4(5)
C105 C106 C101 119.3(9)
C105 C106 H106 120.4(7)
P6 C64 Ru02 171.9(6)
C66 C65 Ru02 175.8(8)
C122 C121 P9 121.4(7)
C126 C121 P9 120.8(7)
C126 C121 C122 117.8(9)
H122 C122 C121 119.4(6)
C123 C122 C121 121.2(10)
C123 C122 H122 119.4(6)
C26 C27 H27 119.8(5)
C28 C27 H27 119.8(6)
C28 C27 C26 120.4(8)
C27 C26 P2 121.8(6)
C31 C26 P2 120.0(7)
C31 C26 C27 118.2(8)
H126 C126 C121 120.0(6)
C125 C126 C121 120.0(10)
C125 C126 H126 120.0(7)
C49 C44 P4 119.8(7)
C45 C44 P4 121.0(6)
C45 C44 C49 119.2(8)
H49 C49 C44 120.1(5)
C48 C49 C44 119.7(8)
C48 C49 H49 120.1(5)
P1 C1 Ru01 172.8(6)
C116 C115 P9 119.6(7)
C120 C115 P9 123.8(7)
C120 C115 C116 116.4(9)
C72 C67 C66 121.0(9)
C68 C67 C66 121.8(9)
C68 C67 C72 117.1(9)
H28 C28 C27 120.2(6)
C29 C28 C27 119.7(9)
C29 C28 H28 120.2(6)
H50a C50 P4 109.2(3)
H50b C50 P4 109.2(3)
H50b C50 H50a 107.9
C51 C50 P4 112.2(6)
C51 C50 H50a 109.2(6)
C51 C50 H50b 109.2(5)
C59 C58 P5 119.8(7)
C63 C58 P5 122.1(7)
C63 C58 C59 117.8(9)
H87a C87 P7 109.3(3)
H87b C87 P7 109.3(3)
H87b C87 H87a 108.0
C88 C87 P7 111.4(6)
C88 C87 H87a 109.3(5)
C88 C87 H87b 109.3(4)
C67 C66 C65 176.6(9)
C19 C18 P3 123.5(8)
C23 C18 P3 119.8(7)
C23 C18 C19 116.6(8)
C52 C57 H57 119.4(6)
C56 C57 H57 119.4(7)
C56 C57 C52 121.3(10)
C43 C38 P4 120.9(7)
C39 C38 P4 119.9(7)
C39 C38 C43 118.6(9)
H25a C25 P2 109.2(3)
H25b C25 P2 109.2(3)
H25b C25 H25a 107.9
C24 C25 P2 112.2(6)
C24 C25 H25a 109.2(5)
C24 C25 H25b 109.2(5)
C87 C88 P8 113.9(5)
H88a C88 P8 108.8(3)
H88a C88 C87 108.8(5)
H88b C88 P8 108.8(3)
H88b C88 C87 108.8(5)
H88b C88 H88a 107.7
C86 C81 P7 122.9(7)
C82 C81 P7 120.8(6)
C82 C81 C86 116.3(8)
C4 C3 C2 177.9(10)
H72 C72 C67 119.5(5)
C71 C72 C67 121.0(9)
C71 C72 H72 119.5(6)
C50 C51 P5 105.4(5)
H51a C51 P5 110.7(4)
H51a C51 C50 110.7(6)
H51b C51 P5 110.7(4)
H51b C51 C50 110.7(5)
H51b C51 H51a 108.8
H86 C86 C81 119.1(6)
C85 C86 C81 121.7(9)
C85 C86 H86 119.1(6)
H17 C17 C12 119.0(6)
C16 C17 C12 121.9(10)
C16 C17 H17 119.0(6)
H45 C45 C44 120.2(5)
C46 C45 C44 119.6(9)
C46 C45 H45 120.2(6)
H102 C102 C101 119.6(5)
C103 C102 C101 120.7(10)
C103 C102 H102 119.6(7)
C96 C95 P8 119.2(7)
C100 C95 P8 122.4(8)
C100 C95 C96 118.1(9)
C25 C24 P3 112.5(6)
H24a C24 P3 109.1(3)
H24a C24 C25 109.1(4)
H24b C24 P3 109.1(3)
H24b C24 C25 109.1(5)
H24b C24 H24a 107.8
C5 C4 C3 120.0(9)
C9 C4 C3 122.1(9)
C9 C4 C5 117.8(8)
C68 C69 H69 119.4(6)
C70 C69 H69 119.4(6)
C70 C69 C68 121.1(9)
H33 C33 C32 119.7(5)
C34 C33 C32 120.7(9)
C34 C33 H33 119.7(6)
C90 C89 P8 123.1(7)
C94 C89 P8 120.5(7)
C94 C89 C90 116.4(9)
C69 C68 C67 120.4(9)
H68 C68 C67 119.8(6)
H68 C68 C69 119.8(6)
C80 C75 P7 120.1(7)
C76 C75 P7 120.7(7)
C76 C75 C80 119.1(9)
H123 C123 C122 120.3(6)
C124 C123 C122 119.4(10)
C124 C123 H123 120.3(6)
H48 C48 C49 119.9(5)
C47 C48 C49 120.1(8)
C47 C48 H48 119.9(5)
H116 C116 C115 119.1(6)
C117 C116 C115 121.9(10)
C117 C116 H116 119.1(6)
H5 C5 C4 119.1(5)
C6 C5 C4 121.7(9)
C6 C5 H5 119.1(6)
H96 C96 C95 119.5(6)
C97 C96 C95 121.1(10)
C97 C96 H96 119.5(7)
C57 C52 P5 121.7(7)
C53 C52 P5 120.8(7)
C53 C52 C57 117.4(9)
C108 C107 P10 118.2(7)
C112 C107 P10 122.5(7)
C112 C107 C108 118.6(9)
H19 C19 C18 119.4(6)
C20 C19 C18 121.2(10)
C20 C19 H19 119.4(7)
C105 C104 H104 120.6(6)
C103 C104 H104 120.6(6)
C103 C104 C105 118.9(9)
H59 C59 C58 119.5(6)
C60 C59 C58 121.0(10)
C60 C59 H59 119.5(6)
H63 C63 C58 119.1(6)
C62 C63 C58 121.8(10)
C62 C63 H63 119.1(6)
H117 C117 C116 119.7(6)
C118 C117 C116 120.7(10)
C118 C117 H117 119.7(6)
C114 C113 P10 105.0(6)
H11f C113 P10 110.8(3)
H11f C113 C114 110.8(5)
H11g C113 P10 110.8(3)
H11g C113 C114 110.8(6)
H11g C113 H11f 108.8
C20 C21 H21 119.6(6)
C22 C21 H21 119.6(7)
C22 C21 C20 120.9(10)
H85 C85 C86 119.8(6)
C84 C85 C86 120.4(9)
C84 C85 H85 119.8(6)
H31 C31 C26 119.0(5)
C30 C31 C26 122.1(9)
C30 C31 H31 119.0(5)
H53 C53 C52 119.9(6)
C54 C53 C52 120.2(10)
C54 C53 H53 119.9(7)
H54 C54 C53 119.6(7)
C55 C54 C53 120.8(11)
C55 C54 H54 119.6(7)
H80 C80 C75 120.3(6)
C79 C80 C75 119.5(10)
C79 C80 H80 120.3(7)
H30 C30 C31 120.6(5)
C29 C30 C31 118.8(8)
C29 C30 H30 120.6(5)
C6 C7 C8 120.0(8)
C10 C7 C8 119.0(9)
C10 C7 C6 120.8(10)
C104 C105 C106 121.1(10)
H105 C105 C106 119.4(7)
H105 C105 C104 119.4(6)
H82 C82 C81 118.5(5)
C83 C82 C81 123.0(8)
C83 C82 H82 118.5(5)
H56 C56 C57 119.4(7)
C55 C56 C57 121.2(11)
C55 C56 H56 119.4(7)
C104 C103 C102 120.7(10)
H103 C103 C102 119.6(7)
H103 C103 C104 119.6(6)
H23 C23 C18 118.9(5)
C22 C23 C18 122.3(10)
C22 C23 H23 118.9(7)
C42 C41 H41 120.7(6)
C40 C41 H41 120.7(6)
C40 C41 C42 118.7(10)
H43 C43 C38 119.9(6)
C42 C43 C38 120.1(9)
C42 C43 H43 119.9(6)
H13 C13 C12 119.2(6)
C14 C13 C12 121.5(10)
C14 C13 H13 119.2(7)
H47 C47 C48 119.4(5)
C46 C47 C48 121.1(9)
C46 C47 H47 119.4(6)
H97 C97 C96 119.5(7)
C98 C97 C96 121.0(11)
C98 C97 H97 119.5(7)
C21 C20 C19 119.8(10)
H20 C20 C19 120.1(7)
H20 C20 C21 120.1(6)
H90 C90 C89 119.0(6)
C91 C90 C89 121.9(9)
C91 C90 H90 119.0(6)
H120 C120 C115 119.6(6)
C119 C120 C115 120.9(10)
C119 C120 H120 119.6(7)
H108 C108 C107 120.4(6)
C109 C108 C107 119.2(10)
C109 C108 H108 120.4(7)
C112 C111 H111 120.6(6)
C110 C111 H111 120.6(7)
C110 C111 C112 118.8(10)
C34 C35 H35 121.5(6)
C36 C35 H35 121.5(6)
C36 C35 C34 117.0(10)
H9 C9 C4 119.6(5)
C8 C9 C4 120.8(9)
C8 C9 H9 119.6(6)
C9 C8 C7 120.3(9)
H8 C8 C7 119.8(5)
H8 C8 C9 119.8(6)
H119 C119 C120 119.7(7)
C118 C119 C120 120.6(10)
C118 C119 H119 119.7(6)
C47 C46 C45 120.1(9)
H46 C46 C45 120.0(6)
H46 C46 C47 120.0(6)
C119 C118 C117 119.6(10)
H118 C118 C117 120.2(6)
H118 C118 C119 120.2(6)
C30 C29 C28 120.7(8)
H29 C29 C28 119.7(6)
H29 C29 C30 119.7(5)
C111 C112 C107 121.7(9)
H112 C112 C107 119.1(5)
H112 C112 C111 119.1(6)
H91 C91 C90 120.2(6)
C92 C91 C90 119.5(10)
C92 C91 H91 120.2(6)
H71 C71 C72 119.8(6)
C70 C71 C72 120.4(9)
C70 C71 H71 119.8(6)
H62 C62 C63 120.7(6)
C61 C62 C63 118.7(10)
C61 C62 H62 120.7(7)
C7 C6 C5 119.2(10)
H6 C6 C5 120.4(6)
H6 C6 C7 120.4(6)
H94 C94 C89 119.3(6)
C93 C94 C89 121.5(9)
C93 C94 H94 119.3(6)
O3 C73 O4 123.6(10)
C70 C73 O4 124.7(10)
C70 C73 O3 111.8(9)
C23 C22 C21 119.2(11)
H22 C22 C21 120.4(7)
H22 C22 C23 120.4(7)
H76 C76 C75 119.3(6)
C77 C76 C75 121.4(10)
C77 C76 H76 119.3(7)
H60 C60 C59 120.3(6)
C61 C60 C59 119.5(11)
C61 C60 H60 120.3(7)
C35 C34 C33 122.4(9)
H34 C34 C33 118.8(6)
H34 C34 C35 118.8(6)
H100 C100 C95 120.9(6)
C99 C100 C95 118.2(10)
C99 C100 H100 120.9(7)
H16 C16 C17 119.8(6)
C15 C16 C17 120.3(10)
C15 C16 H16 119.8(6)
H98 C98 C97 120.6(7)
C99 C98 C97 118.7(10)
C99 C98 H98 120.6(7)
C43 C42 C41 120.9(10)
H42 C42 C41 119.5(6)
H42 C42 C43 119.5(6)
H84 C84 C85 120.4(6)
C83 C84 C85 119.1(9)
C83 C84 H84 120.4(6)
H125 C125 C126 119.6(7)
C124 C125 C126 120.8(11)
C124 C125 H125 119.6(7)
C56 C55 C54 119.0(10)
H55 C55 C54 120.5(7)
H55 C55 C56 120.5(7)
C71 C70 C69 119.7(9)
C73 C70 C69 118.7(9)
C73 C70 C71 121.5(9)
H77 C77 C76 119.9(7)
C78 C77 C76 120.2(11)
C78 C77 H77 119.9(7)
C84 C83 C82 119.3(9)
H83 C83 C82 120.4(5)
H83 C83 C84 120.4(6)
H110 C110 C111 119.7(7)
C109 C110 C111 120.7(9)
C109 C110 H110 119.7(6)
C110 C109 C108 121.0(10)
H109 C109 C108 119.5(7)
H109 C109 C110 119.5(6)
O2 C10 O1 124.7(9)
C7 C10 O1 111.7(9)
C7 C10 O2 123.6(10)
H37 C37 C32 119.9(6)
C36 C37 C32 120.3(10)
C36 C37 H37 119.9(7)
H92 C92 C91 119.6(6)
C93 C92 C91 120.8(10)
C93 C92 H92 119.6(6)
C92 C93 C94 119.9(10)
H93 C93 C94 120.1(6)
H93 C93 C92 120.1(6)
H39 C39 C38 120.2(6)
C40 C39 C38 119.6(10)
C40 C39 H39 120.2(6)
C125 C124 C123 120.8(10)
H124 C124 C123 119.6(6)
H124 C124 C125 119.6(7)
C98 C99 C100 122.7(11)
H99 C99 C100 118.7(7)
H99 C99 C98 118.7(7)
H78 C78 C77 120.6(7)
C79 C78 C77 118.8(10)
C79 C78 H78 120.6(6)
C60 C61 C62 121.2(11)
H61 C61 C62 119.4(7)
H61 C61 C60 119.4(7)
H14 C14 C13 121.1(7)
C15 C14 C13 117.8(10)
C15 C14 H14 121.1(6)
C37 C36 C35 122.6(10)
H36 C36 C35 118.7(6)
H36 C36 C37 118.7(7)
C14 C15 C16 120.5(10)
H15 C15 C16 119.8(6)
H15 C15 C14 119.8(6)
H11a C11 O1 109.5
H11b C11 O1 109.5
H11b C11 H11a 109.5
H11c C11 O1 109.5
H11c C11 H11a 109.5
H11c C11 H11b 109.5
C78 C79 C80 121.0(10)
H79 C79 C80 119.5(7)
H79 C79 C78 119.5(6)
C39 C40 C41 122.0(10)
H40 C40 C41 119.0(6)
H40 C40 C39 119.0(6)
H74a C74 O3 109.5
H74b C74 O3 109.5
H74b C74 H74a 109.5
H74c C74 O3 109.5
H74c C74 H74a 109.5
H74c C74 H74b 109.5
C133 C138 H138 120.0(5)
C137 C138 H138 120.0(5)
C137 C138 C133 120.0
C133 C134 H134 120.0(5)
C135 C134 H134 120.0(5)
C135 C134 C133 120.0
C137 C136 H136 120.0(5)
C135 C136 H136 120.0(5)
C135 C136 C137 120.0
C131 C132 H132 120.0(7)
C127 C132 H132 120.0(7)
C127 C132 C131 120.0
C134 C133 C138 120.0
H133 C133 C138 120.0
H133 C133 C134 120.0
C130 C129 H129 120.0(7)
C128 C129 H129 120.0(7)
C128 C129 C130 120.0
C136 C137 C138 120.0
H137 C137 C138 120.0(5)
H137 C137 C136 120.0(5)
C136 C135 C134 120.0
H135 C135 C134 120.0(5)
H135 C135 C136 120.0(5)
H130 C130 C129 120.0(7)
C131 C130 C129 120.000000000(17)
C131 C130 H130 120.0(7)
C130 C131 C132 120.0
H131 C131 C132 120.0(7)
H131 C131 C130 120.0(7)
H128 C128 C129 120.0(7)
C127 C128 C129 120.0
C127 C128 H128 120.0(7)
C128 C127 C132 120.0
H127 C127 C132 120.0
H127 C127 C128 120.0

loop_
_geom_bond_atom_site_label_1
_geom_bond_atom_site_label_2
_geom_bond_distance
Ru01 P2 2.356(2)
Ru01 P4 2.382(2)
Ru01 P3 2.352(2)
Ru01 P5 2.373(2)
Ru01 C2 2.072(8)
Ru01 C1 2.076(9)
Ru02 P9 2.382(2)
Ru02 P10 2.367(2)
Ru02 P8 2.351(2)
Ru02 P7 2.345(2)
Ru02 C64 2.050(11)
Ru02 C65 2.071(10)
P2 C32 1.842(9)
P2 C26 1.837(9)
P2 C25 1.842(8)
P9 C114 1.865(8)
P9 C121 1.823(10)
P9 C115 1.813(10)
P4 C44 1.839(9)
P4 C50 1.879(9)
P4 C38 1.842(10)
P3 C12 1.833(10)
P3 C18 1.819(9)
P3 C24 1.877(9)
P10 C101 1.837(9)
P10 C107 1.844(9)
P10 C113 1.878(10)
P5 C58 1.841(10)
P5 C51 1.878(9)
P5 C52 1.818(9)
P8 C88 1.860(9)
P8 C95 1.832(10)
P8 C89 1.820(10)
P7 C87 1.832(9)
P7 C81 1.826(10)
P7 C75 1.837(10)
P1 C1 1.549(10)
P6 C64 1.568(11)
O1 C10 1.331(14)
O1 C11 1.459(11)
O4 C73 1.188(12)
O3 C73 1.336(13)
O3 C74 1.449(13)
O2 C10 1.207(13)
C2 C3 1.213(12)
C101 C106 1.414(13)
C101 C102 1.381(13)
C114 H11d 0.9900
C114 H11e 0.9900
C114 C113 1.509(13)
C32 C33 1.396(13)
C32 C37 1.403(13)
C12 C17 1.390(14)
C12 C13 1.383(14)
C106 H106 0.9500
C106 C105 1.372(14)
C65 C66 1.222(13)
C121 C122 1.420(13)
C121 C126 1.412(14)
C122 H122 0.9500
C122 C123 1.369(14)
C27 H27 0.9500
C27 C26 1.391(13)
C27 C28 1.410(13)
C26 C31 1.387(12)
C126 H126 0.9500
C126 C125 1.379(15)
C44 C49 1.410(12)
C44 C45 1.379(12)
C49 H49 0.9500
C49 C48 1.377(13)
C115 C116 1.395(13)
C115 C120 1.404(13)
C67 C66 1.421(12)
C67 C72 1.413(13)
C67 C68 1.402(13)
C28 H28 0.9500
C28 C29 1.369(13)
C50 H50a 0.9900
C50 H50b 0.9900
C50 C51 1.499(13)
C58 C59 1.410(13)
C58 C63 1.369(14)
C87 H87a 0.9900
C87 H87b 0.9900
C87 C88 1.536(13)
C18 C19 1.405(13)
C18 C23 1.405(14)
C57 H57 0.9500
C57 C52 1.409(14)
C57 C56 1.364(15)
C38 C43 1.379(14)
C38 C39 1.367(13)
C25 H25a 0.9900
C25 H25b 0.9900
C25 C24 1.529(13)
C88 H88a 0.9900
C88 H88b 0.9900
C81 C86 1.397(12)
C81 C82 1.396(13)
C3 C4 1.415(12)
C72 H72 0.9500
C72 C71 1.393(14)
C51 H51a 0.9900
C51 H51b 0.9900
C86 H86 0.9500
C86 C85 1.377(14)
C17 H17 0.9500
C17 C16 1.365(15)
C45 H45 0.9500
C45 C46 1.402(14)
C102 H102 0.9500
C102 C103 1.372(14)
C95 C96 1.402(14)
C95 C100 1.409(14)
C24 H24a 0.9900
C24 H24b 0.9900
C4 C5 1.398(14)
C4 C9 1.410(14)
C69 H69 0.9500
C69 C68 1.394(14)
C69 C70 1.371(14)
C33 H33 0.9500
C33 C34 1.359(14)
C89 C90 1.402(13)
C89 C94 1.421(13)
C68 H68 0.9500
C75 C80 1.405(14)
C75 C76 1.370(14)
C123 H123 0.9500
C123 C124 1.391(17)
C48 H48 0.9500
C48 C47 1.367(14)
C116 H116 0.9500
C116 C117 1.376(14)
C5 H5 0.9500
C5 C6 1.400(13)
C96 H96 0.9500
C96 C97 1.361(14)
C52 C53 1.406(13)
C107 C108 1.411(13)
C107 C112 1.373(14)
C19 H19 0.9500
C19 C20 1.371(14)
C104 H104 0.9500
C104 C105 1.397(16)
C104 C103 1.383(16)
C59 H59 0.9500
C59 C60 1.386(15)
C63 H63 0.9500
C63 C62 1.407(15)
C117 H117 0.9500
C117 C118 1.362(15)
C113 H11f 0.9900
C113 H11g 0.9900
C21 H21 0.9500
C21 C20 1.390(17)
C21 C22 1.362(17)
C85 H85 0.9500
C85 C84 1.377(14)
C31 H31 0.9500
C31 C30 1.380(12)
C53 H53 0.9500
C53 C54 1.396(15)
C54 H54 0.9500
C54 C55 1.383(17)
C80 H80 0.9500
C80 C79 1.372(15)
C30 H30 0.9500
C30 C29 1.395(13)
C7 C8 1.392(15)
C7 C6 1.393(15)
C7 C10 1.498(13)
C105 H105 0.9500
C82 H82 0.9500
C82 C83 1.361(13)
C56 H56 0.9500
C56 C55 1.379(17)
C103 H103 0.9500
C23 H23 0.9500
C23 C22 1.374(14)
C41 H41 0.9500
C41 C42 1.353(15)
C41 C40 1.348(16)
C43 H43 0.9500
C43 C42 1.386(14)
C13 H13 0.9500
C13 C14 1.403(15)
C47 H47 0.9500
C47 C46 1.356(14)
C97 H97 0.9500
C97 C98 1.378(17)
C20 H20 0.9500
C90 H90 0.9500
C90 C91 1.384(14)
C120 H120 0.9500
C120 C119 1.392(15)
C108 H108 0.9500
C108 C109 1.378(14)
C111 H111 0.9500
C111 C112 1.399(13)
C111 C110 1.360(15)
C35 H35 0.9500
C35 C34 1.366(15)
C35 C36 1.377(16)
C9 H9 0.9500
C9 C8 1.392(13)
C8 H8 0.9500
C119 H119 0.9500
C119 C118 1.366(16)
C46 H46 0.9500
C118 H118 0.9500
C29 H29 0.9500
C112 H112 0.9500
C91 H91 0.9500
C91 C92 1.378(15)
C71 H71 0.9500
C71 C70 1.368(14)
C62 H62 0.9500
C62 C61 1.372(17)
C6 H6 0.9500
C94 H94 0.9500
C94 C93 1.377(15)
C73 C70 1.502(14)
C22 H22 0.9500
C76 H76 0.9500
C76 C77 1.375(15)
C60 H60 0.9500
C60 C61 1.375(17)
C34 H34 0.9500
C100 H100 0.9500
C100 C99 1.397(16)
C16 H16 0.9500
C16 C15 1.361(16)
C98 H98 0.9500
C98 C99 1.355(18)
C42 H42 0.9500
C84 H84 0.9500
C84 C83 1.404(13)
C125 H125 0.9500
C125 C124 1.372(18)
C55 H55 0.9500
C77 H77 0.9500
C77 C78 1.380(17)
C83 H83 0.9500
C110 H110 0.9500
C110 C109 1.381(17)
C109 H109 0.9500
C37 H37 0.9500
C37 C36 1.355(15)
C92 H92 0.9500
C92 C93 1.376(16)
C93 H93 0.9500
C39 H39 0.9500
C39 C40 1.384(16)
C124 H124 0.9500
C99 H99 0.9500
C78 H78 0.9500
C78 C79 1.399(17)
C61 H61 0.9500
C14 H14 0.9500
C14 C15 1.411(16)
C36 H36 0.9500
C15 H15 0.9500
C11 H11a 0.9800
C11 H11b 0.9800
C11 H11c 0.9800
C79 H79 0.9500
C40 H40 0.9500
C74 H74a 0.9800
C74 H74b 0.9800
C74 H74c 0.9800
C138 H138 0.9500
C138 C133 1.3900
C138 C137 1.3900
C134 H134 0.9500
C134 C133 1.3900
C134 C135 1.3900
C136 H136 0.9500
C136 C137 1.3900
C136 C135 1.3900
C132 H132 0.9500
C132 C131 1.3900
C132 C127 1.3900
C133 H133 0.9500
C129 H129 0.9500
C129 C130 1.3900
C129 C128 1.3900
C137 H137 0.9500
C135 H135 0.9500
C130 H130 0.9500
C130 C131 1.3900
C131 H131 0.9500
C128 H128 0.9500
C128 C127 1.3900
C127 H127 0.9500

loop_
_restr_u_iso_atom_site_label
_restr_u_iso_weight_param
C113 0.0100
